data_7248173
loop_
_publ_author_name
'Gavrikov, Andrey V.'
'Ilyukhin, Andrey B.'

_publ_section_title
;
 Union is strength: \p--\p stacking interactions are capable of preventing
 solid-state racemization of tris-chelate complexes
;
_journal_issue 12
_journal_name_full CrystEngComm
_journal_page_first 1677
_journal_page_last 1682
_journal_paper_doi 10.1039/D4CE00104D
_journal_volume 26
_journal_year 2024
_chemical_absolute_configuration ad
_chemical_formula_moiety 'C36 H24 Co N6, C12 H8 N7 O15 Sm, 3(C2 H3 N)'
_chemical_formula_sum 'C54 H41 Co N16 O15 Sm'
_chemical_formula_weight 1363.31
_space_group_IT_number 19
_space_group_name_Hall 'P 2ac 2ab'
_space_group_name_H-M_alt 'P 21 21 21'
_symmetry_cell_setting orthorhombic
_symmetry_Int_Tables_number 19
_symmetry_space_group_name_Hall 'P 2ac 2ab'
_symmetry_space_group_name_H-M 'P 21 21 21'
_atom_sites_solution_hydrogens geom
_audit_conform_dict_location ftp://ftp.iucr.org/pub/cif_core.dic
_audit_conform_dict_name cif_core.dic
_audit_conform_dict_version 2.4.5
_audit_creation_date 2023-12-09T15:22:55-00:00
_audit_creation_method 'WinGX routine CIF_UPDATE'
_audit_update_record
;
2023-12-11 deposited with the CCDC.	2024-02-14 downloaded from the CCDC.
;
_cell_angle_alpha 90
_cell_angle_beta 90
_cell_angle_gamma 90
_cell_formula_units_Z 4
_cell_length_a 12.4061(10)
_cell_length_b 20.1133(17)
_cell_length_c 21.9689(19)
_cell_measurement_reflns_used 9763
_cell_measurement_temperature 100(2)
_cell_measurement_theta_max 29.16
_cell_measurement_theta_min 2.23
_cell_volume 5481.8(8)
_computing_cell_refinement 'Bruker SAINT'
_computing_data_collection 'Bruker APEX3'
_computing_data_reduction 'Bruker SAINT'
_computing_molecular_graphics 'Bruker SHELXTL'
_computing_publication_material 'Bruker SHELXTL'
_computing_structure_refinement 'SHELXL-2018/3 (Sheldrick, 2018)'
_computing_structure_solution 'SHELXS-2018 (Sheldrick, 2015)'
_diffrn_ambient_temperature 100(2)
_diffrn_measured_fraction_theta_full 0.999
_diffrn_measured_fraction_theta_max 0.998
_diffrn_measurement_device_type 'Bruker AXS D8 VENTURE PHOTON III C14 IuS 3.0'
_diffrn_measurement_method '\w scans'
_diffrn_radiation_monochromator graphite
_diffrn_radiation_type MoK\a
_diffrn_radiation_wavelength 0.71073
_diffrn_reflns_av_R_equivalents 0.09
_diffrn_reflns_av_unetI/netI 0.0507
_diffrn_reflns_Laue_measured_fraction_full 0.999
_diffrn_reflns_Laue_measured_fraction_max 0.998
_diffrn_reflns_limit_h_max 16
_diffrn_reflns_limit_h_min -16
_diffrn_reflns_limit_k_max 27
_diffrn_reflns_limit_k_min -27
_diffrn_reflns_limit_l_max 30
_diffrn_reflns_limit_l_min -30
_diffrn_reflns_number 108991
_diffrn_reflns_point_group_measured_fraction_full 0.999
_diffrn_reflns_point_group_measured_fraction_max 0.997
_diffrn_reflns_theta_full 25.242
_diffrn_reflns_theta_max 29.154
_diffrn_reflns_theta_min 2.113
_diffrn_standards_number 0
_exptl_absorpt_coefficient_mu 1.449
_exptl_absorpt_correction_T_max 0.4926
_exptl_absorpt_correction_T_min 0.3207
_exptl_absorpt_correction_type multi-scan
_exptl_absorpt_process_details
;
 SADABS 2016/2: Krause, L., Herbst-Irmer, R., Sheldrick G.M. & Stalke D.,
 J. Appl. Cryst. 48 (2015) 3-10
;
_exptl_crystal_colour yellow
_exptl_crystal_density_diffrn 1.652
_exptl_crystal_description plate
_exptl_crystal_F_000 2744
_exptl_crystal_size_max 0.32
_exptl_crystal_size_mid 0.24
_exptl_crystal_size_min 0.12
_refine_diff_density_max 1.099
_refine_diff_density_min -0.938
_refine_diff_density_rms 0.086
_refine_ls_abs_structure_details
;
 Flack x determined using 6037 quotients [(I+)-(I-)]/[(I+)+(I-)]
 (Parsons, Flack and Wagner, Acta Cryst. B69 (2013) 249-259).
;
_refine_ls_abs_structure_Flack -0.014(5)
_refine_ls_extinction_method none
_refine_ls_goodness_of_fit_ref 1.01
_refine_ls_hydrogen_treatment constr
_refine_ls_matrix_type full
_refine_ls_number_parameters 787
_refine_ls_number_reflns 14750
_refine_ls_number_restraints 0
_refine_ls_restrained_S_all 1.01
_refine_ls_R_factor_all 0.0352
_refine_ls_R_factor_gt 0.0324
_refine_ls_shift/su_max 0.001
_refine_ls_shift/su_mean 0
_refine_ls_structure_factor_coef Fsqd
_refine_ls_weighting_details
;
w=1/[\s^2^(Fo^2^)+(0.0400P)^2^+2.0000P] where P=(Fo^2^+2Fc^2^)/3
;
_refine_ls_weighting_scheme calc
_refine_ls_wR_factor_gt 0.0783
_refine_ls_wR_factor_ref 0.0799
_reflns_Friedel_coverage 0.829
_reflns_Friedel_fraction_full 1
_reflns_Friedel_fraction_max 0.997
_reflns_number_gt 13987
_reflns_number_total 14750
_reflns_threshold_expression 'I > 2\s(I)'
_cod_data_source_file d4ce00104d2.cif
_cod_data_source_block CoSmPhen_3MeCN_100K
_cod_depositor_comments 'Adding full bibliography for 7248144--7248174.cif.'
_cod_database_code 7248173
_shelx_estimated_absorpt_t_min 0.654
_shelx_estimated_absorpt_t_max 0.845

loop_
_symmetry_equiv_pos_as_xyz
'x, y, z'
'-x+1/2, -y, z+1/2'
'-x, y+1/2, -z+1/2'
'x+1/2, -y+1/2, -z'

loop_
_atom_site_label
_atom_site_type_symbol
_atom_site_fract_x
_atom_site_fract_y
_atom_site_fract_z
_atom_site_U_iso_or_equiv
_atom_site_adp_type
_atom_site_occupancy
_atom_site_site_symmetry_order
_atom_site_calc_flag
_atom_site_refinement_flags_posn
_atom_site_refinement_flags_adp
_atom_site_refinement_flags_occupancy
_atom_site_disorder_assembly
_atom_site_disorder_group
Sm1 Sm 0.37970(2) 0.44549(2) 0.48128(2) 0.01290(5) Uani 1 1 d . . . . .
Co1 Co 0.75270(4) 0.51996(3) 0.74737(3) 0.01276(11) Uani 1 1 d . . . . .
O1 O 0.4638(2) 0.46226(15) 0.58816(13) 0.0175(6) Uani 1 1 d . . . . .
O2 O 0.3141(2) 0.40761(16) 0.58892(14) 0.0187(6) Uani 1 1 d . . . . .
O3 O 0.3990(3) 0.42622(16) 0.67434(14) 0.0227(7) Uani 1 1 d . . . . .
O4 O 0.4719(2) 0.34069(14) 0.52101(15) 0.0193(6) Uani 1 1 d . . . . .
O5 O 0.3102(2) 0.32261(15) 0.48808(14) 0.0188(6) Uani 1 1 d . . . . .
O6 O 0.4077(3) 0.23985(14) 0.52104(16) 0.0267(7) Uani 1 1 d . . . . .
O7 O 0.4525(2) 0.36367(16) 0.39576(15) 0.0221(6) Uani 1 1 d . . . . .
O8 O 0.2941(2) 0.40596(16) 0.38145(15) 0.0193(6) Uani 1 1 d . . . . .
O9 O 0.3573(3) 0.33383(17) 0.31671(15) 0.0297(8) Uani 1 1 d . . . . .
O10 O 0.4596(2) 0.50134(15) 0.38017(14) 0.0194(6) Uani 1 1 d . . . . .
O11 O 0.3155(2) 0.54461(16) 0.41925(14) 0.0189(6) Uani 1 1 d . . . . .
O12 O 0.3915(3) 0.59102(17) 0.34009(16) 0.0297(7) Uani 1 1 d . . . . .
O13 O 0.5830(2) 0.44875(15) 0.47985(14) 0.0179(5) Uani 1 1 d . . . . .
O14 O 0.5142(2) 0.54623(15) 0.49440(13) 0.0186(6) Uani 1 1 d . . . . .
O15 O 0.6888(2) 0.53330(17) 0.49574(15) 0.0262(7) Uani 1 1 d . . . . .
N7 N 0.2819(3) 0.54282(17) 0.54563(16) 0.0158(7) Uani 1 1 d . . . . .
N8 N 0.1654(2) 0.44757(17) 0.48500(15) 0.0149(6) Uani 1 1 d . . . . .
N9 N 0.3927(3) 0.43177(16) 0.61820(15) 0.0154(7) Uani 1 1 d . . . . .
N10 N 0.3968(3) 0.29984(17) 0.51017(15) 0.0168(7) Uani 1 1 d . . . . .
N11 N 0.3681(3) 0.36673(17) 0.36374(16) 0.0186(7) Uani 1 1 d . . . . .
N12 N 0.3899(3) 0.54638(18) 0.37840(15) 0.0195(7) Uani 1 1 d . . . . .
N13 N 0.5971(3) 0.51008(18) 0.49028(15) 0.0163(7) Uani 1 1 d . . . . .
N1 N 0.7138(3) 0.60044(18) 0.68934(16) 0.0171(7) Uani 1 1 d . . . . .
N2 N 0.7694(3) 0.60255(17) 0.80759(16) 0.0151(7) Uani 1 1 d . . . . .
N3 N 0.5850(3) 0.51249(18) 0.77098(17) 0.0178(7) Uani 1 1 d . . . . .
N4 N 0.7550(3) 0.44520(19) 0.81615(15) 0.0192(7) Uani 1 1 d . . . . .
N5 N 0.9182(3) 0.51352(17) 0.72494(16) 0.0145(6) Uani 1 1 d . . . . .
N6 N 0.7526(3) 0.44500(18) 0.67886(14) 0.0145(6) Uani 1 1 d . . . . .
C1 C 0.6834(3) 0.5975(2) 0.6313(2) 0.0189(8) Uani 1 1 d . . . . .
H1A H 0.691628 0.556766 0.609988 0.023 Uiso 1 1 calc R U . . .
C2 C 0.6394(4) 0.6524(2) 0.6004(2) 0.0253(10) Uani 1 1 d . . . . .
H2A H 0.617786 0.648569 0.55909 0.03 Uiso 1 1 calc R U . . .
C3 C 0.6282(4) 0.7113(2) 0.6307(2) 0.0283(10) Uani 1 1 d . . . . .
H3A H 0.597421 0.748557 0.610565 0.034 Uiso 1 1 calc R U . . .
C4 C 0.6625(4) 0.7169(2) 0.6919(2) 0.0239(9) Uani 1 1 d . . . . .
C5 C 0.6576(4) 0.7773(2) 0.7267(2) 0.0315(11) Uani 1 1 d . . . . .
H5A H 0.629584 0.816466 0.70841 0.038 Uiso 1 1 calc R U . . .
C6 C 0.6921(4) 0.7796(2) 0.7852(2) 0.0283(10) Uani 1 1 d . . . . .
H6A H 0.689513 0.82038 0.807048 0.034 Uiso 1 1 calc R U . . .
C7 C 0.7326(4) 0.7208(2) 0.8145(2) 0.0207(9) Uani 1 1 d . . . . .
C8 C 0.7664(4) 0.7197(2) 0.8758(2) 0.0215(9) Uani 1 1 d . . . . .
H8A H 0.764409 0.759271 0.899443 0.026 Uiso 1 1 calc R U . . .
C9 C 0.8020(4) 0.6615(2) 0.9012(2) 0.0221(9) Uani 1 1 d . . . . .
H9A H 0.826682 0.660287 0.942131 0.026 Uiso 1 1 calc R U . . .
C10 C 0.8012(3) 0.6034(2) 0.86542(19) 0.0181(8) Uani 1 1 d . . . . .
H10A H 0.824497 0.562936 0.883406 0.022 Uiso 1 1 calc R U . . .
C11 C 0.7358(3) 0.6611(2) 0.78244(19) 0.0168(8) Uani 1 1 d . . . . .
C12 C 0.7036(3) 0.6592(2) 0.7193(2) 0.0173(8) Uani 1 1 d . . . . .
C13 C 0.5020(3) 0.5481(2) 0.7505(2) 0.0248(9) Uani 1 1 d . . . . .
H13A H 0.514877 0.579838 0.719277 0.03 Uiso 1 1 calc R U . . .
C14 C 0.3968(4) 0.5412(3) 0.7725(3) 0.0335(12) Uani 1 1 d . . . . .
H14A H 0.340334 0.5681 0.756948 0.04 Uiso 1 1 calc R U . . .
C15 C 0.3765(4) 0.4954(3) 0.8166(2) 0.0349(12) Uani 1 1 d . . . . .
H15A H 0.305516 0.490188 0.832143 0.042 Uiso 1 1 calc R U . . .
C16 C 0.4614(4) 0.4554(3) 0.8391(2) 0.0287(11) Uani 1 1 d . . . . .
C17 C 0.4461(5) 0.4060(3) 0.8844(2) 0.0359(13) Uani 1 1 d . . . . .
H17A H 0.375756 0.397486 0.899611 0.043 Uiso 1 1 calc R U . . .
C18 C 0.5306(5) 0.3712(3) 0.9061(2) 0.0375(14) Uani 1 1 d . . . . .
H18A H 0.518481 0.33839 0.936518 0.045 Uiso 1 1 calc R U . . .
C19 C 0.6387(5) 0.3823(2) 0.8845(2) 0.0307(11) Uani 1 1 d . . . . .
C20 C 0.7300(5) 0.3486(3) 0.9060(2) 0.0382(14) Uani 1 1 d . . . . .
H20A H 0.722646 0.315715 0.936774 0.046 Uiso 1 1 calc R U . . .
C21 C 0.8293(5) 0.3628(2) 0.8829(3) 0.0356(13) Uani 1 1 d . . . . .
H21A H 0.891236 0.33994 0.897343 0.043 Uiso 1 1 calc R U . . .
C22 C 0.8392(4) 0.4120(2) 0.8373(2) 0.0254(10) Uani 1 1 d . . . . .
H22A H 0.908645 0.421475 0.821236 0.03 Uiso 1 1 calc R U . . .
C23 C 0.6559(4) 0.4303(2) 0.8391(2) 0.0206(9) Uani 1 1 d . . . . .
C24 C 0.5650(4) 0.4672(2) 0.8155(2) 0.0210(9) Uani 1 1 d . . . . .
C25 C 0.9991(3) 0.5497(2) 0.74691(19) 0.0171(7) Uani 1 1 d . . . . .
H25A H 0.983207 0.585647 0.773515 0.021 Uiso 1 1 calc R U . . .
C26 C 1.1075(3) 0.5366(2) 0.7321(2) 0.0206(8) Uani 1 1 d . . . . .
H26A H 1.163389 0.563531 0.748437 0.025 Uiso 1 1 calc R U . . .
C27 C 1.1320(3) 0.4846(2) 0.69375(19) 0.0214(8) Uani 1 1 d . . . . .
H27A H 1.204926 0.474667 0.684322 0.026 Uiso 1 1 calc R U . . .
C28 C 1.0482(3) 0.4464(2) 0.66868(18) 0.0167(7) Uani 1 1 d . . . . .
C29 C 1.0651(3) 0.3926(2) 0.6266(2) 0.0190(8) Uani 1 1 d . . . . .
H29A H 1.136481 0.380619 0.615517 0.023 Uiso 1 1 calc R U . . .
C30 C 0.9811(4) 0.3590(2) 0.6026(2) 0.0202(8) Uani 1 1 d . . . . .
H30A H 0.99444 0.323659 0.574857 0.024 Uiso 1 1 calc R U . . .
C31 C 0.8721(4) 0.3755(2) 0.61811(18) 0.0175(7) Uani 1 1 d . . . . .
C32 C 0.7804(3) 0.3444(2) 0.5923(2) 0.0192(8) Uani 1 1 d . . . . .
H32A H 0.788955 0.309764 0.563268 0.023 Uiso 1 1 calc R U . . .
C33 C 0.6800(4) 0.3643(2) 0.6094(2) 0.0209(9) Uani 1 1 d . . . . .
H33A H 0.618048 0.344857 0.591306 0.025 Uiso 1 1 calc R U . . .
C34 C 0.6688(3) 0.4137(2) 0.6542(2) 0.0185(8) Uani 1 1 d . . . . .
H34A H 0.5983 0.425354 0.66733 0.022 Uiso 1 1 calc R U . . .
C35 C 0.8531(3) 0.42682(19) 0.66053(19) 0.0146(8) Uani 1 1 d . . . . .
C36 C 0.9420(3) 0.46346(19) 0.68570(18) 0.0143(8) Uani 1 1 d . . . . .
C37 C 0.3373(3) 0.5879(2) 0.5767(2) 0.0190(8) Uani 1 1 d . . . . .
H37A H 0.413637 0.584234 0.577547 0.023 Uiso 1 1 calc R U . . .
C38 C 0.2890(4) 0.6410(2) 0.6084(2) 0.0219(9) Uani 1 1 d . . . . .
H38A H 0.331959 0.671988 0.630316 0.026 Uiso 1 1 calc R U . . .
C39 C 0.1788(4) 0.6472(2) 0.6072(2) 0.0227(9) Uani 1 1 d . . . . .
H39A H 0.144293 0.682974 0.62765 0.027 Uiso 1 1 calc R U . . .
C40 C 0.1175(4) 0.5995(2) 0.57510(18) 0.0186(8) Uani 1 1 d . . . . .
C41 C 0.0023(4) 0.6025(2) 0.5740(2) 0.0226(9) Uani 1 1 d . . . . .
H41A H -0.033997 0.637126 0.595041 0.027 Uiso 1 1 calc R U . . .
C42 C -0.0556(3) 0.5562(3) 0.5430(2) 0.0210(8) Uani 1 1 d . . . . .
H42A H -0.132051 0.558876 0.542389 0.025 Uiso 1 1 calc R U . . .
C43 C -0.0024(3) 0.5036(2) 0.51135(19) 0.0174(8) Uani 1 1 d . . . . .
C44 C -0.0615(3) 0.4549(2) 0.4786(2) 0.0198(8) Uani 1 1 d . . . . .
H44A H -0.13774 0.457776 0.4752 0.024 Uiso 1 1 calc R U . . .
C45 C -0.0061(3) 0.4036(2) 0.4519(2) 0.0189(8) Uani 1 1 d . . . . .
H45A H -0.043625 0.369945 0.430172 0.023 Uiso 1 1 calc R U . . .
C46 C 0.1066(3) 0.4013(2) 0.45699(19) 0.0177(8) Uani 1 1 d . . . . .
H46A H 0.14317 0.364554 0.439389 0.021 Uiso 1 1 calc R U . . .
C47 C 0.1109(3) 0.49854(19) 0.51228(18) 0.0156(7) Uani 1 1 d . . . . .
C48 C 0.1721(3) 0.5481(2) 0.54482(18) 0.0149(7) Uani 1 1 d . . . . .
N14 N 0.5218(5) 0.7378(3) 0.4904(2) 0.0484(14) Uani 1 1 d . . . . .
N15 N 0.5741(4) 0.2828(3) 0.1746(2) 0.0436(12) Uani 1 1 d . . . . .
N16 N 0.6523(8) 0.2639(4) 0.7759(3) 0.104(3) Uani 1 1 d . . . . .
C49 C 0.4375(6) 0.7229(3) 0.4736(3) 0.0420(15) Uani 1 1 d . . . . .
C50 C 0.3313(5) 0.7042(3) 0.4525(3) 0.0446(15) Uani 1 1 d . . . . .
H50A H 0.319093 0.722886 0.411923 0.067 Uiso 1 1 calc R U . . .
H50B H 0.276888 0.721409 0.480746 0.067 Uiso 1 1 calc R U . . .
H50C H 0.326054 0.655616 0.450625 0.067 Uiso 1 1 calc R U . . .
C51 C 0.5287(4) 0.2521(2) 0.2102(2) 0.0298(11) Uani 1 1 d . . . . .
C52 C 0.4721(6) 0.2125(3) 0.2546(3) 0.0524(18) Uani 1 1 d . . . . .
H52A H 0.499817 0.166859 0.253719 0.079 Uiso 1 1 calc R U . . .
H52B H 0.394962 0.212231 0.245069 0.079 Uiso 1 1 calc R U . . .
H52C H 0.483127 0.2314 0.295265 0.079 Uiso 1 1 calc R U . . .
C53 C 0.6226(7) 0.2418(3) 0.7320(3) 0.0505(15) Uani 1 1 d . . . . .
C54 C 0.5856(5) 0.2124(3) 0.6757(3) 0.0446(15) Uani 1 1 d . . . . .
H54A H 0.521801 0.185034 0.683627 0.067 Uiso 1 1 calc R U . . .
H54B H 0.642882 0.184534 0.658508 0.067 Uiso 1 1 calc R U . . .
H54C H 0.567191 0.247664 0.646728 0.067 Uiso 1 1 calc R U . . .

loop_
_atom_site_aniso_label
_atom_site_aniso_U_11
_atom_site_aniso_U_22
_atom_site_aniso_U_33
_atom_site_aniso_U_23
_atom_site_aniso_U_13
_atom_site_aniso_U_12
Sm1 0.00946(8) 0.01568(8) 0.01356(8) -0.00095(8) -0.00042(7) -0.00060(7)
Co1 0.0095(2) 0.0145(2) 0.0143(2) 0.0002(2) -0.00003(19) 0.00098(18)
O1 0.0138(14) 0.0220(15) 0.0168(14) 0.0031(11) 0.0023(11) -0.0019(11)
O2 0.0145(14) 0.0226(15) 0.0190(15) -0.0023(12) -0.0025(11) -0.0030(11)
O3 0.0259(17) 0.0299(17) 0.0123(14) 0.0011(12) 0.0021(11) -0.0019(12)
O4 0.0145(13) 0.0204(13) 0.0230(15) -0.0041(14) -0.0025(13) -0.0019(10)
O5 0.0130(13) 0.0216(14) 0.0217(16) -0.0009(13) -0.0021(11) 0.0006(10)
O6 0.0353(18) 0.0138(13) 0.0311(17) 0.0015(14) -0.0024(15) 0.0030(12)
O7 0.0149(14) 0.0257(16) 0.0256(16) -0.0003(14) 0.0019(12) 0.0012(12)
O8 0.0128(14) 0.0223(15) 0.0229(16) -0.0027(13) -0.0007(11) 0.0001(11)
O9 0.039(2) 0.0289(17) 0.0214(16) -0.0115(14) 0.0029(14) -0.0044(15)
O10 0.0167(15) 0.0212(15) 0.0203(15) 0.0003(12) 0.0005(11) -0.0012(11)
O11 0.0157(14) 0.0219(16) 0.0192(14) 0.0010(12) 0.0006(11) 0.0022(12)
O12 0.0328(19) 0.0291(17) 0.0272(17) 0.0125(14) -0.0002(15) 0.0008(15)
O13 0.0149(12) 0.0198(13) 0.0190(13) -0.0033(18) 0.0016(10) -0.0013(11)
O14 0.0138(13) 0.0222(14) 0.0197(14) -0.0013(12) 0.0019(10) -0.0002(11)
O15 0.0132(14) 0.0350(18) 0.0305(18) -0.0040(14) -0.0011(12) -0.0111(12)
N7 0.0132(16) 0.0157(17) 0.0185(16) 0.0009(13) -0.0003(12) -0.0009(12)
N8 0.0109(13) 0.0175(14) 0.0163(15) 0.0017(19) -0.0003(12) -0.0005(12)
N9 0.0123(16) 0.0164(15) 0.0176(16) -0.0002(12) 0.0018(12) 0.0018(12)
N10 0.0195(17) 0.0160(15) 0.0147(17) -0.0030(13) 0.0024(13) 0.0020(12)
N11 0.0181(17) 0.0195(16) 0.0183(16) 0.0020(13) 0.0016(14) -0.0042(14)
N12 0.0185(17) 0.0234(17) 0.0165(15) 0.0009(14) -0.0020(13) -0.0060(15)
N13 0.0147(16) 0.0230(16) 0.0113(16) -0.0014(13) 0.0004(11) -0.0037(12)
N1 0.0172(17) 0.0174(16) 0.0167(17) 0.0014(14) -0.0010(13) 0.0022(13)
N2 0.0118(16) 0.0180(16) 0.0156(16) -0.0007(13) -0.0021(12) 0.0024(12)
N3 0.0130(16) 0.0198(17) 0.0207(18) -0.0047(14) 0.0040(13) -0.0029(13)
N4 0.0246(17) 0.0175(15) 0.0157(16) 0.0011(15) -0.0026(13) -0.0041(16)
N5 0.0100(15) 0.0166(16) 0.0167(16) 0.0008(13) 0.0003(12) 0.0010(12)
N6 0.0123(14) 0.0161(14) 0.0152(15) -0.0009(14) -0.0019(11) 0.0003(14)
C1 0.019(2) 0.020(2) 0.017(2) -0.0003(17) -0.0034(15) 0.0011(16)
C2 0.029(3) 0.025(2) 0.021(2) 0.0049(18) -0.0075(18) 0.0031(18)
C3 0.035(3) 0.025(2) 0.024(2) 0.0058(18) -0.009(2) 0.007(2)
C4 0.027(2) 0.020(2) 0.025(2) 0.0015(18) -0.0054(18) 0.0038(17)
C5 0.041(3) 0.019(2) 0.035(3) 0.001(2) -0.006(2) 0.0096(19)
C6 0.033(3) 0.019(2) 0.033(3) -0.005(2) -0.003(2) 0.0071(18)
C7 0.022(2) 0.0161(19) 0.024(2) -0.0044(17) 0.0000(17) 0.0028(16)
C8 0.021(2) 0.022(2) 0.021(2) -0.0071(17) 0.0012(16) 0.0009(16)
C9 0.024(2) 0.025(2) 0.017(2) -0.0017(18) -0.0001(16) 0.0001(17)
C10 0.0162(19) 0.021(2) 0.017(2) -0.0001(16) -0.0012(15) 0.0028(16)
C11 0.0155(19) 0.0155(18) 0.019(2) -0.0004(16) 0.0005(15) 0.0032(15)
C12 0.0178(19) 0.0150(18) 0.019(2) 0.0027(16) -0.0008(15) 0.0040(15)
C13 0.0134(18) 0.026(2) 0.035(2) -0.007(2) 0.0003(17) 0.0002(17)
C14 0.013(2) 0.039(3) 0.048(3) -0.016(2) 0.0043(19) 0.0009(18)
C15 0.018(2) 0.038(3) 0.048(3) -0.025(2) 0.014(2) -0.004(2)
C16 0.027(2) 0.031(3) 0.028(2) -0.018(2) 0.0144(18) -0.0155(19)
C17 0.042(3) 0.035(3) 0.031(3) -0.014(2) 0.019(2) -0.018(2)
C18 0.061(4) 0.032(3) 0.019(2) -0.005(2) 0.014(2) -0.027(3)
C19 0.052(3) 0.022(2) 0.018(2) -0.0027(17) 0.004(2) -0.018(2)
C20 0.069(4) 0.025(2) 0.020(2) 0.009(2) -0.010(2) -0.016(3)
C21 0.053(3) 0.020(2) 0.033(3) 0.005(2) -0.021(2) -0.004(2)
C22 0.029(2) 0.022(2) 0.025(2) 0.0029(19) -0.0100(19) -0.0029(18)
C23 0.028(2) 0.018(2) 0.0158(19) -0.0041(16) 0.0019(16) -0.0100(16)
C24 0.022(2) 0.022(2) 0.019(2) -0.0089(17) 0.0078(16) -0.0078(16)
C25 0.0161(17) 0.0184(18) 0.0169(17) -0.0011(17) -0.0002(14) -0.0007(16)
C26 0.0128(19) 0.027(2) 0.022(2) -0.0013(16) -0.0005(15) -0.0056(15)
C27 0.0111(19) 0.032(2) 0.022(2) 0.0009(17) 0.0036(16) -0.0013(17)
C28 0.0139(17) 0.0198(18) 0.0164(17) 0.0021(18) 0.0013(13) 0.0020(17)
C29 0.017(2) 0.021(2) 0.019(2) 0.0004(17) 0.0047(16) 0.0025(16)
C30 0.020(2) 0.021(2) 0.020(2) -0.0028(17) 0.0023(16) 0.0046(16)
C31 0.0180(19) 0.0187(17) 0.0159(17) -0.0005(15) 0.0017(16) 0.0019(16)
C32 0.022(2) 0.0195(19) 0.016(2) -0.0044(16) -0.0005(15) 0.0013(16)
C33 0.020(2) 0.023(2) 0.020(2) -0.0020(18) -0.0063(16) -0.0036(16)
C34 0.0132(19) 0.023(2) 0.019(2) -0.0001(17) -0.0021(15) 0.0013(16)
C35 0.0128(18) 0.0160(18) 0.0150(18) 0.0015(14) 0.0002(13) 0.0009(13)
C36 0.0125(18) 0.0161(18) 0.0143(18) 0.0027(14) 0.0010(14) 0.0003(13)
C37 0.0148(19) 0.022(2) 0.021(2) -0.0017(17) 0.0003(15) 0.0006(16)
C38 0.024(2) 0.020(2) 0.022(2) -0.0066(17) -0.0005(17) -0.0019(17)
C39 0.023(2) 0.021(2) 0.024(2) -0.0020(18) 0.0048(17) 0.0008(17)
C40 0.0182(19) 0.0181(17) 0.0193(18) 0.0032(15) 0.0042(17) 0.0019(17)
C41 0.020(2) 0.023(2) 0.025(2) 0.0005(18) 0.0038(17) 0.0041(17)
C42 0.0118(17) 0.026(2) 0.025(2) 0.002(2) 0.0011(14) 0.0031(18)
C43 0.0119(17) 0.0204(18) 0.020(2) 0.0036(16) 0.0022(15) 0.0005(14)
C44 0.0148(17) 0.023(2) 0.0214(19) 0.0048(19) -0.0011(16) -0.0023(14)
C45 0.0149(19) 0.0200(19) 0.022(2) 0.0022(17) -0.0037(16) -0.0054(15)
C46 0.0135(19) 0.0196(18) 0.0202(19) -0.0001(16) -0.0003(15) -0.0009(15)
C47 0.0133(17) 0.0180(17) 0.0153(18) 0.0032(15) 0.0000(15) 0.0004(14)
C48 0.0132(17) 0.0155(17) 0.0161(18) 0.0033(16) 0.0007(13) 0.0028(15)
N14 0.081(4) 0.036(3) 0.028(3) 0.000(2) -0.010(3) 0.023(3)
N15 0.043(3) 0.043(3) 0.045(3) 0.017(2) -0.007(2) 0.003(2)
N16 0.151(9) 0.109(7) 0.053(4) -0.041(4) -0.038(5) 0.058(6)
C49 0.078(5) 0.024(2) 0.024(3) 0.000(2) -0.005(3) 0.023(3)
C50 0.070(4) 0.034(3) 0.029(3) -0.002(2) 0.003(3) 0.007(3)
C51 0.038(3) 0.024(2) 0.028(3) 0.003(2) -0.008(2) 0.004(2)
C52 0.087(5) 0.025(3) 0.045(4) 0.008(3) 0.021(4) 0.003(3)
C53 0.068(4) 0.048(3) 0.035(3) -0.003(3) -0.004(3) 0.016(4)
C54 0.057(4) 0.039(3) 0.037(3) -0.006(3) 0.000(3) -0.008(3)

loop_
_atom_type_symbol
_atom_type_description
_atom_type_scat_dispersion_real
_atom_type_scat_dispersion_imag
_atom_type_scat_source
C C 0.0033 0.0016 'International Tables Vol C Tables 4.2.6.8 and 6.1.1.4'
H H 0 0 'International Tables Vol C Tables 4.2.6.8 and 6.1.1.4'
Sm Sm -0.1638 3.4418 'International Tables Vol C Tables 4.2.6.8 and 6.1.1.4'
N N 0.0061 0.0033 'International Tables Vol C Tables 4.2.6.8 and 6.1.1.4'
Co Co 0.3494 0.9721 'International Tables Vol C Tables 4.2.6.8 and 6.1.1.4'
O O 0.0106 0.006 'International Tables Vol C Tables 4.2.6.8 and 6.1.1.4'

loop_
_geom_angle_atom_site_label_1
_geom_angle_atom_site_label_2
_geom_angle_atom_site_label_3
_geom_angle
_geom_angle_site_symmetry_1
_geom_angle_site_symmetry_3
_geom_angle_publ_flag
O13 Sm1 O11 106.61(10) . . ?
O13 Sm1 O4 65.03(9) . . ?
O11 Sm1 O4 166.21(10) . . ?
O13 Sm1 O8 114.31(10) . . ?
O11 Sm1 O8 69.81(10) . . ?
O4 Sm1 O8 102.84(10) . . ?
O13 Sm1 O1 66.75(9) . . ?
O11 Sm1 O1 120.64(9) . . ?
O4 Sm1 O1 67.49(10) . . ?
O8 Sm1 O1 169.25(9) . . ?
O13 Sm1 O2 109.27(10) . . ?
O11 Sm1 O2 128.01(10) . . ?
O4 Sm1 O2 65.76(10) . . ?
O8 Sm1 O2 123.67(9) . . ?
O1 Sm1 O2 48.99(9) . . ?
O13 Sm1 O5 110.73(9) . . ?
O11 Sm1 O5 131.81(9) . . ?
O4 Sm1 O5 49.41(9) . . ?
O8 Sm1 O5 67.67(10) . . ?
O1 Sm1 O5 101.75(9) . . ?
O2 Sm1 O5 64.62(10) . . ?
O13 Sm1 O14 49.43(9) . . ?
O11 Sm1 O14 69.81(9) . . ?
O4 Sm1 O14 108.25(9) . . ?
O8 Sm1 O14 126.39(10) . . ?
O1 Sm1 O14 63.05(9) . . ?
O2 Sm1 O14 108.76(9) . . ?
O5 Sm1 O14 157.65(9) . . ?
O13 Sm1 O7 70.58(9) . . ?
O11 Sm1 O7 102.30(10) . . ?
O4 Sm1 O7 65.03(10) . . ?
O8 Sm1 O7 48.96(9) . . ?
O1 Sm1 O7 125.78(10) . . ?
O2 Sm1 O7 124.41(10) . . ?
O5 Sm1 O7 64.40(10) . . ?
O14 Sm1 O7 109.74(9) . . ?
O13 Sm1 N8 177.40(10) . . ?
O11 Sm1 N8 72.02(10) . . ?
O4 Sm1 N8 116.76(10) . . ?
O8 Sm1 N8 67.47(10) . . ?
O1 Sm1 N8 111.88(10) . . ?
O2 Sm1 N8 70.47(10) . . ?
O5 Sm1 N8 71.60(10) . . ?
O14 Sm1 N8 128.04(10) . . ?
O7 Sm1 N8 111.78(10) . . ?
O13 Sm1 O10 66.98(10) . . ?
O11 Sm1 O10 48.91(9) . . ?
O4 Sm1 O10 117.65(10) . . ?
O8 Sm1 O10 64.79(10) . . ?
O1 Sm1 O10 123.20(9) . . ?
O2 Sm1 O10 170.85(9) . . ?
O5 Sm1 O10 124.34(10) . . ?
O14 Sm1 O10 62.29(9) . . ?
O7 Sm1 O10 63.10(10) . . ?
N8 Sm1 O10 112.87(10) . . ?
O13 Sm1 N7 115.89(10) . . ?
O11 Sm1 N7 64.65(10) . . ?
O4 Sm1 N7 128.36(11) . . ?
O8 Sm1 N7 119.08(10) . . ?
O1 Sm1 N7 67.21(10) . . ?
O2 Sm1 N7 66.31(10) . . ?
O5 Sm1 N7 120.35(10) . . ?
O14 Sm1 N7 70.79(9) . . ?
O7 Sm1 N7 166.31(10) . . ?
N8 Sm1 N7 61.56(10) . . ?
O10 Sm1 N7 107.23(10) . . ?
N5 Co1 N1 97.35(14) . . ?
N5 Co1 N6 78.05(13) . . ?
N1 Co1 N6 96.64(14) . . ?
N5 Co1 N4 96.25(14) . . ?
N1 Co1 N4 165.82(14) . . ?
N6 Co1 N4 90.09(13) . . ?
N5 Co1 N2 95.62(13) . . ?
N1 Co1 N2 78.46(14) . . ?
N6 Co1 N2 171.55(13) . . ?
N4 Co1 N2 96.22(14) . . ?
N5 Co1 N3 172.47(14) . . ?
N1 Co1 N3 88.74(14) . . ?
N6 Co1 N3 96.91(13) . . ?
N4 Co1 N3 78.03(14) . . ?
N2 Co1 N3 89.91(13) . . ?
N9 O1 Sm1 97.4(2) . . ?
N9 O2 Sm1 96.2(2) . . ?
N10 O4 Sm1 98.2(2) . . ?
N10 O5 Sm1 94.8(2) . . ?
N11 O7 Sm1 94.7(2) . . ?
N11 O8 Sm1 98.9(2) . . ?
N12 O10 Sm1 94.2(2) . . ?
N12 O11 Sm1 99.9(2) . . ?
N13 O13 Sm1 99.3(2) . . ?
N13 O14 Sm1 93.7(2) . . ?
C37 N7 C48 118.1(4) . . ?
C37 N7 Sm1 122.1(3) . . ?
C48 N7 Sm1 119.8(3) . . ?
C46 N8 C47 117.1(3) . . ?
C46 N8 Sm1 121.5(3) . . ?
C47 N8 Sm1 121.3(2) . . ?
O3 N9 O1 121.3(3) . . ?
O3 N9 O2 121.3(3) . . ?
O1 N9 O2 117.4(3) . . ?
O6 N10 O4 121.2(3) . . ?
O6 N10 O5 121.3(3) . . ?
O4 N10 O5 117.5(3) . . ?
O9 N11 O7 122.0(4) . . ?
O9 N11 O8 120.7(4) . . ?
O7 N11 O8 117.3(3) . . ?
O12 N12 O10 122.5(4) . . ?
O12 N12 O11 120.6(4) . . ?
O10 N12 O11 116.9(3) . . ?
O15 N13 O14 121.7(3) . . ?
O15 N13 O13 120.9(3) . . ?
O14 N13 O13 117.5(3) . . ?
C1 N1 C12 118.4(4) . . ?
C1 N1 Co1 127.4(3) . . ?
C12 N1 Co1 113.3(3) . . ?
C10 N2 C11 117.7(4) . . ?
C10 N2 Co1 129.1(3) . . ?
C11 N2 Co1 113.0(3) . . ?
C13 N3 C24 117.5(4) . . ?
C13 N3 Co1 129.0(3) . . ?
C24 N3 Co1 113.4(3) . . ?
C22 N4 C23 118.1(4) . . ?
C22 N4 Co1 128.0(3) . . ?
C23 N4 Co1 113.9(3) . . ?
C25 N5 C36 118.1(3) . . ?
C25 N5 Co1 127.9(3) . . ?
C36 N5 Co1 113.9(3) . . ?
C34 N6 C35 117.9(4) . . ?
C34 N6 Co1 128.6(3) . . ?
C35 N6 Co1 113.5(3) . . ?
N1 C1 C2 122.5(4) . . ?
N1 C1 H1A 118.7 . . ?
C2 C1 H1A 118.7 . . ?
C3 C2 C1 119.0(4) . . ?
C3 C2 H2A 120.5 . . ?
C1 C2 H2A 120.5 . . ?
C2 C3 C4 120.1(4) . . ?
C2 C3 H3A 119.9 . . ?
C4 C3 H3A 119.9 . . ?
C12 C4 C3 116.8(4) . . ?
C12 C4 C5 119.0(4) . . ?
C3 C4 C5 124.2(4) . . ?
C6 C5 C4 121.4(4) . . ?
C6 C5 H5A 119.3 . . ?
C4 C5 H5A 119.3 . . ?
C5 C6 C7 120.4(4) . . ?
C5 C6 H6A 119.8 . . ?
C7 C6 H6A 119.8 . . ?
C11 C7 C8 117.5(4) . . ?
C11 C7 C6 119.5(4) . . ?
C8 C7 C6 122.9(4) . . ?
C9 C8 C7 119.8(4) . . ?
C9 C8 H8A 120.1 . . ?
C7 C8 H8A 120.1 . . ?
C8 C9 C10 118.6(4) . . ?
C8 C9 H9A 120.7 . . ?
C10 C9 H9A 120.7 . . ?
N2 C10 C9 123.1(4) . . ?
N2 C10 H10A 118.4 . . ?
C9 C10 H10A 118.4 . . ?
N2 C11 C7 123.2(4) . . ?
N2 C11 C12 116.7(4) . . ?
C7 C11 C12 120.1(4) . . ?
N1 C12 C4 123.1(4) . . ?
N1 C12 C11 117.5(4) . . ?
C4 C12 C11 119.4(4) . . ?
N3 C13 C14 123.3(5) . . ?
N3 C13 H13A 118.3 . . ?
C14 C13 H13A 118.3 . . ?
C15 C14 C13 119.2(5) . . ?
C15 C14 H14A 120.4 . . ?
C13 C14 H14A 120.4 . . ?
C14 C15 C16 119.7(5) . . ?
C14 C15 H15A 120.2 . . ?
C16 C15 H15A 120.2 . . ?
C24 C16 C15 117.1(5) . . ?
C24 C16 C17 120.0(5) . . ?
C15 C16 C17 122.9(5) . . ?
C18 C17 C16 120.5(5) . . ?
C18 C17 H17A 119.7 . . ?
C16 C17 H17A 119.7 . . ?
C17 C18 C19 121.7(5) . . ?
C17 C18 H18A 119.1 . . ?
C19 C18 H18A 119.1 . . ?
C20 C19 C23 116.7(5) . . ?
C20 C19 C18 124.4(5) . . ?
C23 C19 C18 118.9(5) . . ?
C21 C20 C19 120.2(5) . . ?
C21 C20 H20A 119.9 . . ?
C19 C20 H20A 119.9 . . ?
C20 C21 C22 119.3(5) . . ?
C20 C21 H21A 120.3 . . ?
C22 C21 H21A 120.3 . . ?
N4 C22 C21 122.2(5) . . ?
N4 C22 H22A 118.9 . . ?
C21 C22 H22A 118.9 . . ?
N4 C23 C19 123.5(5) . . ?
N4 C23 C24 117.3(4) . . ?
C19 C23 C24 119.3(4) . . ?
N3 C24 C16 123.1(5) . . ?
N3 C24 C23 117.3(4) . . ?
C16 C24 C23 119.6(4) . . ?
N5 C25 C26 122.3(4) . . ?
N5 C25 H25A 118.9 . . ?
C26 C25 H25A 118.9 . . ?
C27 C26 C25 119.6(4) . . ?
C27 C26 H26A 120.2 . . ?
C25 C26 H26A 120.2 . . ?
C26 C27 C28 119.5(4) . . ?
C26 C27 H27A 120.2 . . ?
C28 C27 H27A 120.2 . . ?
C27 C28 C36 117.0(4) . . ?
C27 C28 C29 123.8(4) . . ?
C36 C28 C29 119.3(4) . . ?
C30 C29 C28 121.1(4) . . ?
C30 C29 H29A 119.5 . . ?
C28 C29 H29A 119.5 . . ?
C29 C30 C31 121.2(4) . . ?
C29 C30 H30A 119.4 . . ?
C31 C30 H30A 119.4 . . ?
C35 C31 C32 117.0(4) . . ?
C35 C31 C30 119.1(4) . . ?
C32 C31 C30 124.0(4) . . ?
C33 C32 C31 119.6(4) . . ?
C33 C32 H32A 120.2 . . ?
C31 C32 H32A 120.2 . . ?
C32 C33 C34 119.5(4) . . ?
C32 C33 H33A 120.2 . . ?
C34 C33 H33A 120.2 . . ?
N6 C34 C33 122.8(4) . . ?
N6 C34 H34A 118.6 . . ?
C33 C34 H34A 118.6 . . ?
N6 C35 C31 123.1(4) . . ?
N6 C35 C36 116.9(4) . . ?
C31 C35 C36 120.0(4) . . ?
N5 C36 C28 123.5(4) . . ?
N5 C36 C35 117.2(3) . . ?
C28 C36 C35 119.3(4) . . ?
N7 C37 C38 123.5(4) . . ?
N7 C37 H37A 118.2 . . ?
C38 C37 H37A 118.2 . . ?
C39 C38 C37 118.8(4) . . ?
C39 C38 H38A 120.6 . . ?
C37 C38 H38A 120.6 . . ?
C38 C39 C40 118.9(4) . . ?
C38 C39 H39A 120.5 . . ?
C40 C39 H39A 120.5 . . ?
C48 C40 C39 118.5(4) . . ?
C48 C40 C41 120.3(4) . . ?
C39 C40 C41 121.2(4) . . ?
C42 C41 C40 120.6(4) . . ?
C42 C41 H41A 119.7 . . ?
C40 C41 H41A 119.7 . . ?
C41 C42 C43 120.5(4) . . ?
C41 C42 H42A 119.8 . . ?
C43 C42 H42A 119.8 . . ?
C47 C43 C44 118.2(4) . . ?
C47 C43 C42 120.5(4) . . ?
C44 C43 C42 121.3(4) . . ?
C45 C44 C43 118.5(4) . . ?
C45 C44 H44A 120.8 . . ?
C43 C44 H44A 120.8 . . ?
C44 C45 C46 119.3(4) . . ?
C44 C45 H45A 120.3 . . ?
C46 C45 H45A 120.3 . . ?
N8 C46 C45 124.0(4) . . ?
N8 C46 H46A 118 . . ?
C45 C46 H46A 118 . . ?
N8 C47 C43 122.7(4) . . ?
N8 C47 C48 118.4(3) . . ?
C43 C47 C48 118.9(4) . . ?
N7 C48 C40 122.1(4) . . ?
N7 C48 C47 118.6(4) . . ?
C40 C48 C47 119.4(4) . . ?
N14 C49 C50 179.9(7) . . ?
C49 C50 H50A 109.5 . . ?
C49 C50 H50B 109.5 . . ?
H50A C50 H50B 109.5 . . ?
C49 C50 H50C 109.5 . . ?
H50A C50 H50C 109.5 . . ?
H50B C50 H50C 109.5 . . ?
N15 C51 C52 179.1(6) . . ?
C51 C52 H52A 109.5 . . ?
C51 C52 H52B 109.5 . . ?
H52A C52 H52B 109.5 . . ?
C51 C52 H52C 109.5 . . ?
H52A C52 H52C 109.5 . . ?
H52B C52 H52C 109.5 . . ?
N16 C53 C54 179.0(9) . . ?
C53 C54 H54A 109.5 . . ?
C53 C54 H54B 109.5 . . ?
H54A C54 H54B 109.5 . . ?
C53 C54 H54C 109.5 . . ?
H54A C54 H54C 109.5 . . ?
H54B C54 H54C 109.5 . . ?

loop_
_geom_bond_atom_site_label_1
_geom_bond_atom_site_label_2
_geom_bond_distance
_geom_bond_site_symmetry_2
_geom_bond_publ_flag
Sm1 O13 2.523(3) . ?
Sm1 O11 2.543(3) . ?
Sm1 O4 2.552(3) . ?
Sm1 O8 2.564(3) . ?
Sm1 O1 2.592(3) . ?
Sm1 O2 2.614(3) . ?
Sm1 O5 2.622(3) . ?
Sm1 O14 2.641(3) . ?
Sm1 O7 2.656(3) . ?
Sm1 N8 2.660(3) . ?
Sm1 O10 2.679(3) . ?
Sm1 N7 2.702(4) . ?
Co1 N5 2.115(3) . ?
Co1 N1 2.116(4) . ?
Co1 N6 2.130(3) . ?
Co1 N4 2.132(4) . ?
Co1 N2 2.134(3) . ?
Co1 N3 2.149(3) . ?
O1 N9 1.262(4) . ?
O2 N9 1.265(4) . ?
O3 N9 1.241(4) . ?
O4 N10 1.264(4) . ?
O5 N10 1.265(4) . ?
O6 N10 1.237(4) . ?
O7 N11 1.263(5) . ?
O8 N11 1.272(5) . ?
O9 N11 1.234(5) . ?
O10 N12 1.253(5) . ?
O11 N12 1.288(4) . ?
O12 N12 1.231(5) . ?
O13 N13 1.267(4) . ?
O14 N13 1.263(4) . ?
O15 N13 1.235(4) . ?
N7 C37 1.327(5) . ?
N7 C48 1.366(5) . ?
N8 C46 1.333(5) . ?
N8 C47 1.366(5) . ?
N1 C1 1.330(5) . ?
N1 C12 1.359(5) . ?
N2 C10 1.331(5) . ?
N2 C11 1.367(5) . ?
N3 C13 1.333(6) . ?
N3 C24 1.359(6) . ?
N4 C22 1.324(6) . ?
N4 C23 1.363(6) . ?
N5 C25 1.331(5) . ?
N5 C36 1.358(5) . ?
N6 C34 1.330(5) . ?
N6 C35 1.361(5) . ?
C1 C2 1.406(6) . ?
C1 H1A 0.95 . ?
C2 C3 1.365(7) . ?
C2 H2A 0.95 . ?
C3 C4 1.415(6) . ?
C3 H3A 0.95 . ?
C4 C12 1.403(6) . ?
C4 C5 1.438(7) . ?
C5 C6 1.355(7) . ?
C5 H5A 0.95 . ?
C6 C7 1.438(6) . ?
C6 H6A 0.95 . ?
C7 C11 1.392(6) . ?
C7 C8 1.410(6) . ?
C8 C9 1.371(6) . ?
C8 H8A 0.95 . ?
C9 C10 1.408(6) . ?
C9 H9A 0.95 . ?
C10 H10A 0.95 . ?
C11 C12 1.445(6) . ?
C13 C14 1.399(6) . ?
C13 H13A 0.95 . ?
C14 C15 1.360(8) . ?
C14 H14A 0.95 . ?
C15 C16 1.414(8) . ?
C15 H15A 0.95 . ?
C16 C24 1.405(6) . ?
C16 C17 1.420(8) . ?
C17 C18 1.348(9) . ?
C17 H17A 0.95 . ?
C18 C19 1.441(8) . ?
C18 H18A 0.95 . ?
C19 C20 1.403(8) . ?
C19 C23 1.404(6) . ?
C20 C21 1.362(9) . ?
C20 H20A 0.95 . ?
C21 C22 1.413(7) . ?
C21 H21A 0.95 . ?
C22 H22A 0.95 . ?
C23 C24 1.447(7) . ?
C25 C26 1.408(6) . ?
C25 H25A 0.95 . ?
C26 C27 1.377(6) . ?
C26 H26A 0.95 . ?
C27 C28 1.405(6) . ?
C27 H27A 0.95 . ?
C28 C36 1.412(5) . ?
C28 C29 1.438(6) . ?
C29 C30 1.350(6) . ?
C29 H29A 0.95 . ?
C30 C31 1.433(6) . ?
C30 H30A 0.95 . ?
C31 C35 1.410(5) . ?
C31 C32 1.418(6) . ?
C32 C33 1.361(6) . ?
C32 H32A 0.95 . ?
C33 C34 1.405(6) . ?
C33 H33A 0.95 . ?
C34 H34A 0.95 . ?
C35 C36 1.437(5) . ?
C37 C38 1.409(6) . ?
C37 H37A 0.95 . ?
C38 C39 1.373(6) . ?
C38 H38A 0.95 . ?
C39 C40 1.413(6) . ?
C39 H39A 0.95 . ?
C40 C48 1.404(5) . ?
C40 C41 1.431(6) . ?
C41 C42 1.359(7) . ?
C41 H41A 0.95 . ?
C42 C43 1.428(6) . ?
C42 H42A 0.95 . ?
C43 C47 1.410(5) . ?
C43 C44 1.420(6) . ?
C44 C45 1.371(6) . ?
C44 H44A 0.95 . ?
C45 C46 1.403(6) . ?
C45 H45A 0.95 . ?
C46 H46A 0.95 . ?
C47 C48 1.442(5) . ?
N14 C49 1.148(9) . ?
N15 C51 1.145(7) . ?
N16 C53 1.125(9) . ?
C49 C50 1.446(9) . ?
C50 H50A 0.98 . ?
C50 H50B 0.98 . ?
C50 H50C 0.98 . ?
C51 C52 1.442(8) . ?
C52 H52A 0.98 . ?
C52 H52B 0.98 . ?
C52 H52C 0.98 . ?
C53 C54 1.446(8) . ?
C54 H54A 0.98 . ?
C54 H54B 0.98 . ?
C54 H54C 0.98 . ?
